data_4338279
loop_
_publ_author_name
'Lin, Lang'
'Yu, Rongmin'
'Wu, Xiao-Yuan'
'Yang, Wen-Bin'
'Zhang, Jian'
'Guo, Xiang-Guang'
'Lin, Zu-Jin'
'Lu, Can-Zhong'

_publ_section_title
;
 Enantioselective inclusion of alcohols by solvent-controlled assembled
 flexible metal-organic frameworks.
;
_journal_issue 10
_journal_name_full 'Inorganic chemistry'
_journal_page_first 4794
_journal_page_last 4796
_journal_paper_doi 10.1021/ic500436g
_journal_volume 53
_journal_year 2014
_chemical_absolute_configuration ad
_chemical_formula_moiety 'C19 H24 Cu2 N6 O6'
_chemical_formula_sum 'C19 H24 Cu2 N6 O6'
_chemical_formula_weight 559.52
_chemical_name_systematic
;
 ?
;
_space_group_crystal_system tetragonal
_space_group_IT_number 96
_space_group_name_Hall 'P 4nw 2abw'
_space_group_name_H-M_alt 'P 43 21 2'
_symmetry_space_group_name_Hall 'P 4nw 2abw'
_symmetry_space_group_name_H-M 'P 43 21 2'
_atom_sites_solution_hydrogens mixed
_atom_sites_solution_primary direct
_audit_creation_method SHELXL-2013
_cell_angle_alpha 90
_cell_angle_beta 90
_cell_angle_gamma 90
_cell_formula_units_Z 4
_cell_length_a 13.5050(4)
_cell_length_b 13.5050(4)
_cell_length_c 14.9246(10)
_cell_measurement_reflns_used 7343
_cell_measurement_temperature 293(2)
_cell_measurement_theta_max 27.4740
_cell_measurement_theta_min 2.5322
_cell_volume 2722.0(2)
_computing_cell_refinement 'CrystalClear (Rigaku Inc., 2008)'
_computing_data_collection 'CrystalClear (Rigaku Inc., 2008)'
_computing_data_reduction 'CrystalClear (Rigaku Inc., 2008)'
_computing_molecular_graphics DIAMOND
_computing_publication_material 'SHELXL-2013 (Sheldrick, 2013)'
_computing_structure_refinement 'SHELXL-2013 (Sheldrick, 2013)'
_computing_structure_solution 'SHELXL-2013 (Sheldrick, 2013)'
_diffrn_ambient_temperature 293(2)
_diffrn_detector_area_resol_mean 14.6306
_diffrn_measured_fraction_theta_full 0.998
_diffrn_measured_fraction_theta_max 1.000
_diffrn_measurement_method CCD_Profile_fitting
_diffrn_radiation_type MoK\a
_diffrn_radiation_wavelength 0.71073
_diffrn_reflns_av_R_equivalents 0.0347
_diffrn_reflns_av_unetI/netI 0.0239
_diffrn_reflns_Laue_measured_fraction_full 0.998
_diffrn_reflns_Laue_measured_fraction_max 1.000
_diffrn_reflns_limit_h_max 17
_diffrn_reflns_limit_h_min -17
_diffrn_reflns_limit_k_max 17
_diffrn_reflns_limit_k_min -17
_diffrn_reflns_limit_l_max 19
_diffrn_reflns_limit_l_min -18
_diffrn_reflns_number 21279
_diffrn_reflns_point_group_measured_fraction_full 0.998
_diffrn_reflns_point_group_measured_fraction_max 1.000
_diffrn_reflns_theta_full 25.242
_diffrn_reflns_theta_max 27.473
_diffrn_reflns_theta_min 2.532
_exptl_absorpt_coefficient_mu 1.603
_exptl_absorpt_correction_T_max 0.0852
_exptl_absorpt_correction_T_min 0.0852
_exptl_absorpt_correction_type multi-scan
_exptl_crystal_colour blue
_exptl_crystal_density_diffrn 1.365
_exptl_crystal_description block
_exptl_crystal_F_000 1144
_exptl_crystal_size_max 0.100
_exptl_crystal_size_mid 0.100
_exptl_crystal_size_min 0.100
_refine_diff_density_max 0.285
_refine_diff_density_min -0.351
_refine_diff_density_rms 0.052
_refine_ls_abs_structure_details
;
 Flack x determined using 1167 quotients [(I+)-(I-)]/[(I+)+(I-)]
 (Parsons and Flack (2004), Acta Cryst. A60, s61).
;
_refine_ls_abs_structure_Flack 0.024(7)
_refine_ls_extinction_method none
_refine_ls_goodness_of_fit_ref 1.019
_refine_ls_hydrogen_treatment mixed
_refine_ls_matrix_type full
_refine_ls_number_parameters 150
_refine_ls_number_reflns 3123
_refine_ls_number_restraints 0
_refine_ls_restrained_S_all 1.019
_refine_ls_R_factor_all 0.0339
_refine_ls_R_factor_gt 0.0322
_refine_ls_shift/su_max 0.000
_refine_ls_shift/su_mean 0.000
_refine_ls_structure_factor_coef Fsqd
_refine_ls_weighting_details
;
 w=1/[\s^2^(Fo^2^)+(0.0568P)^2^+0.5922P]
 where P=(Fo^2^+2Fc^2^)/3
;
_refine_ls_weighting_scheme calc
_refine_ls_wR_factor_gt 0.0883
_refine_ls_wR_factor_ref 0.0896
_reflns_Friedel_coverage 0.699
_reflns_Friedel_fraction_full 0.998
_reflns_Friedel_fraction_max 0.999
_reflns_number_gt 3018
_reflns_number_total 3123
_reflns_threshold_expression 'I > 2\s(I)'
_cod_data_source_file ic500436g_si_001.cif
_cod_data_source_block D-2
_cod_depositor_comments 'Adding full bibliography for 4338272--4338281.cif.'
_cod_database_code 4338279
_shelx_space_group_comment
;
The symmetry employed for this shelxl refinement is uniquely defined
by the following loop, which should always be used as a source of
symmetry information in preference to the above space-group names.
They are only intended as comments.
;
_shelx_estimated_absorpt_t_min 0.856
_shelx_estimated_absorpt_t_max 0.856
_shelxl_version_number 2013-2

loop_
_space_group_symop_operation_xyz
'x, y, z'
'-y+1/2, x+1/2, z+3/4'
'-x, -y, z+1/2'
'y+1/2, -x+1/2, z+1/4'
'x+1/2, -y+1/2, -z+1/4'
'-x+1/2, y+1/2, -z+3/4'
'y, x, -z'
'-y, -x, -z+1/2'

loop_
_atom_site_label
_atom_site_type_symbol
_atom_site_fract_x
_atom_site_fract_y
_atom_site_fract_z
_atom_site_U_iso_or_equiv
_atom_site_adp_type
_atom_site_occupancy
_atom_site_site_symmetry_order
_atom_site_calc_flag
_atom_site_refinement_flags_posn
_atom_site_refinement_flags_adp
_atom_site_refinement_flags_occupancy
Cu1 Cu 0.29531(3) 0.02687(3) 0.03524(3) 0.03142(14) Uani 1 1 d . . .
O1 O 0.2049(2) 0.1170(2) 0.10436(16) 0.0407(6) Uani 1 1 d . . .
O2 O 0.36031(19) -0.05386(19) -0.05982(17) 0.0360(6) Uani 1 1 d . . .
O3 O 0.4344(2) 0.1190(2) 0.04346(18) 0.0436(6) Uani 1 1 d . . .
C1 C 0.1676(3) 0.1532(3) -0.0501(2) 0.0307(7) Uani 1 1 d . . .
C2 C 0.2589(3) 0.0483(3) -0.1550(2) 0.0343(7) Uani 1 1 d . . .
H2A H 0.2858 0.1030 -0.1906 0.041 Uiso 1 1 calc R U .
C3 C 0.1717(4) 0.0025(5) -0.2048(4) 0.0726(18) Uani 1 1 d . . .
H3A H 0.1215 0.0519 -0.2139 0.109 Uiso 1 1 calc R U .
H3B H 0.1449 -0.0510 -0.1701 0.109 Uiso 1 1 calc R U .
H3C H 0.1937 -0.0221 -0.2618 0.109 Uiso 1 1 calc R U .
C4 C 0.3401(3) -0.0298(3) -0.1405(2) 0.0314(7) Uani 1 1 d . . .
C5 C 0.2898(3) -0.1630(3) 0.1392(2) 0.0373(8) Uani 1 1 d . . .
C6 C 0.3279(3) -0.2055(3) 0.2175(3) 0.0341(7) Uani 1 1 d . . .
C7 C 0.3854(3) -0.1333(3) 0.2563(3) 0.0438(9) Uani 1 1 d . . .
C8 C 0.2249(5) -0.2072(4) 0.0695(3) 0.0764(18) Uani 1 1 d . . .
H8A H 0.2119 -0.1590 0.0237 0.115 Uiso 1 1 calc R U .
H8B H 0.1635 -0.2275 0.0963 0.115 Uiso 1 1 calc R U .
H8C H 0.2572 -0.2636 0.0435 0.115 Uiso 1 1 calc R U .
C9 C 0.4474(5) -0.1316(5) 0.3390(4) 0.087(2) Uani 1 1 d . . .
H9A H 0.4781 -0.0678 0.3450 0.131 Uiso 1 1 calc R U .
H9B H 0.4977 -0.1817 0.3349 0.131 Uiso 1 1 calc R U .
H9C H 0.4064 -0.1442 0.3903 0.131 Uiso 1 1 calc R U .
C10 C 0.3102(3) -0.3102(3) 0.2500 0.0431(13) Uani 1 2 d S T P
H10A H 0.3554 -0.3250 0.2980 0.052 Uiso 1 1 d R U .
N1 N 0.3206(2) -0.0691(2) 0.1324(2) 0.0347(7) Uani 1 1 d . . .
N2 N 0.3779(3) -0.0524(2) 0.2039(2) 0.0407(7) Uani 1 1 d . . .
H2B H 0.4065 0.0031 0.2151 0.049 Uiso 1 1 calc R U .
N3 N 0.2324(2) 0.0846(2) -0.06730(19) 0.0336(6) Uani 1 1 d . . .

loop_
_atom_site_aniso_label
_atom_site_aniso_U_11
_atom_site_aniso_U_22
_atom_site_aniso_U_33
_atom_site_aniso_U_23
_atom_site_aniso_U_13
_atom_site_aniso_U_12
Cu1 0.0332(2) 0.0343(2) 0.0268(2) 0.00016(17) -0.00053(17) 0.00736(16)
O1 0.0460(15) 0.0492(15) 0.0268(11) 0.0005(11) -0.0027(12) 0.0199(12)
O2 0.0374(14) 0.0386(14) 0.0320(13) -0.0025(10) -0.0013(10) 0.0105(10)
O3 0.0456(15) 0.0520(17) 0.0333(13) -0.0077(13) -0.0035(12) -0.0166(12)
C1 0.0318(17) 0.0354(18) 0.0250(16) -0.0007(13) 0.0000(13) 0.0043(13)
C2 0.0365(18) 0.041(2) 0.0251(15) -0.0026(14) -0.0011(14) 0.0065(14)
C3 0.051(3) 0.110(5) 0.057(3) -0.041(3) -0.020(2) 0.017(3)
C4 0.0342(17) 0.0304(16) 0.0296(16) -0.0046(14) 0.0011(14) 0.0027(13)
C5 0.0379(19) 0.0380(18) 0.0360(18) -0.0004(15) 0.0005(16) -0.0075(15)
C6 0.0323(16) 0.0320(16) 0.0379(17) 0.0069(15) 0.0039(15) -0.0056(13)
C7 0.042(2) 0.051(2) 0.0380(19) 0.0158(18) -0.0054(17) -0.0163(18)
C8 0.106(5) 0.068(3) 0.056(3) 0.008(3) -0.029(3) -0.041(3)
C9 0.095(5) 0.094(5) 0.072(4) 0.043(3) -0.046(3) -0.057(4)
C10 0.0367(17) 0.0367(17) 0.056(3) 0.0105(17) 0.0105(17) -0.005(2)
N1 0.0420(18) 0.0299(15) 0.0323(15) 0.0018(12) -0.0027(13) -0.0010(12)
N2 0.053(2) 0.0387(18) 0.0303(16) 0.0043(13) -0.0079(15) -0.0144(14)
N3 0.0363(16) 0.0376(16) 0.0268(13) -0.0035(12) -0.0004(12) 0.0090(12)

loop_
_atom_type_symbol
_atom_type_description
_atom_type_scat_dispersion_real
_atom_type_scat_dispersion_imag
_atom_type_scat_source
C C 0.0033 0.0016 'International Tables Vol C Tables 4.2.6.8 and 6.1.1.4'
H H 0.0000 0.0000 'International Tables Vol C Tables 4.2.6.8 and 6.1.1.4'
N N 0.0061 0.0033 'International Tables Vol C Tables 4.2.6.8 and 6.1.1.4'
O O 0.0106 0.0060 'International Tables Vol C Tables 4.2.6.8 and 6.1.1.4'
Cu Cu 0.3201 1.2651 'International Tables Vol C Tables 4.2.6.8 and 6.1.1.4'

loop_
_geom_angle_atom_site_label_1
_geom_angle_atom_site_label_2
_geom_angle_atom_site_label_3
_geom_angle
_geom_angle_site_symmetry_1
_geom_angle_site_symmetry_3
N3 Cu1 N1 158.48(14) . .
N3 Cu1 O2 81.34(11) . .
N1 Cu1 O2 95.02(11) . .
N3 Cu1 O1 83.92(11) . .
N1 Cu1 O1 97.22(12) . .
O2 Cu1 O1 164.71(11) . .
N3 Cu1 O3 100.85(13) . .
N1 Cu1 O3 100.24(12) . .
O2 Cu1 O3 88.49(11) . .
O1 Cu1 O3 98.29(12) . .
C1 O1 Cu1 109.5(2) 7 .
C4 O2 Cu1 116.0(2) . .
C4 O3 Cu1 128.2(2) 4 .
O1 C1 N3 129.0(3) 7 .
O1 C1 C1 119.2(4) 7 7
N3 C1 C1 111.8(4) . 7
N3 C2 C3 112.9(3) . .
N3 C2 C4 106.4(3) . .
C3 C2 C4 110.0(3) . .
O3 C4 O2 124.1(3) 2_544 .
O3 C4 C2 118.5(3) 2_544 .
O2 C4 C2 117.4(3) . .
N1 C5 C6 109.8(3) . .
N1 C5 C8 120.7(4) . .
C6 C5 C8 129.5(4) . .
C7 C6 C5 105.6(3) . .
C7 C6 C10 128.1(3) . .
C5 C6 C10 126.3(3) . .
N2 C7 C6 106.7(3) . .
N2 C7 C9 120.7(4) . .
C6 C7 C9 132.6(4) . .
C6 C10 C6 113.5(5) . 8
N2 N1 C5 106.1(3) . .
N2 N1 Cu1 125.2(2) . .
C5 N1 Cu1 128.6(3) . .
N1 N2 C7 111.8(3) . .
C1 N3 C2 126.0(3) . .
C1 N3 Cu1 115.6(2) . .
C2 N3 Cu1 118.4(2) . .

loop_
_geom_bond_atom_site_label_1
_geom_bond_atom_site_label_2
_geom_bond_distance
_geom_bond_site_symmetry_2
Cu1 N3 1.916(3) .
Cu1 N1 1.974(3) .
Cu1 O2 1.993(2) .
Cu1 O1 2.009(3) .
Cu1 O3 2.257(3) .
O1 C1 1.269(4) 7
O2 C4 1.276(4) .
O3 C4 1.229(4) 4
C1 O1 1.269(4) 7
C1 N3 1.300(4) .
C1 C1 1.522(6) 7
C2 N3 1.442(4) .
C2 C3 1.524(6) .
C2 C4 1.537(5) .
C4 O3 1.229(4) 2_544
C5 N1 1.339(5) .
C5 C6 1.401(5) .
C5 C8 1.486(6) .
C6 C7 1.375(6) .
C6 C10 1.514(5) .
C7 N2 1.347(5) .
C7 C9 1.491(6) .
C10 C6 1.514(5) 8
N1 N2 1.337(4) .
